data_7053838
loop_
_publ_author_name
'Cong, Linlin'
'Qin, Xiaoting'
'Sun, Wei'
'Wang, Yanqin'
'Ding, Shuai'
'Liu, Zhiliang'

_publ_section_title
;
 A series of [NaMnIII3MnII] clusters constructed using a multidentate
 Schiff-base ligand and decorated with different auxiliary ligands
;
_journal_issue 2
_journal_name_full 'New Journal of Chemistry'
_journal_page_first 545
_journal_paper_doi 10.1039/c3nj00742a
_journal_volume 38
_journal_year 2014
_chemical_formula_sum 'C35 H47 Cl Mn4 N12 Na O19'
_chemical_formula_weight 1218.05
_chemical_name_systematic
; 
 ? 
;
_space_group_IT_number 2
_symmetry_cell_setting triclinic
_symmetry_space_group_name_Hall '-P 1'
_symmetry_space_group_name_H-M 'P -1'
_atom_sites_solution_hydrogens geom
_atom_sites_solution_primary direct
_atom_sites_solution_secondary difmap
_audit_creation_method SHELXL-97
_cell_angle_alpha 94.06(3)
_cell_angle_beta 106.74(3)
_cell_angle_gamma 109.78(3)
_cell_formula_units_Z 2
_cell_length_a 12.010(2)
_cell_length_b 13.787(3)
_cell_length_c 16.094(3)
_cell_measurement_reflns_used 8277
_cell_measurement_temperature 293(2)
_cell_measurement_theta_max 25.01
_cell_measurement_theta_min 1.6
_cell_volume 2359.1(11)
_computing_structure_refinement 'SHELXL-97 (Sheldrick, 1997)'
_computing_structure_solution 'SHELXS-97 (Sheldrick, 1990)'
_diffrn_ambient_temperature 293(2)
_diffrn_measured_fraction_theta_full 0.995
_diffrn_measured_fraction_theta_max 0.995
_diffrn_radiation_monochromator graphite
_diffrn_radiation_source 'fine-focus sealed tube'
_diffrn_radiation_type MoK\a
_diffrn_radiation_wavelength 0.71073
_diffrn_reflns_av_R_equivalents 0.0738
_diffrn_reflns_av_sigmaI/netI 0.1191
_diffrn_reflns_limit_h_max 14
_diffrn_reflns_limit_h_min -14
_diffrn_reflns_limit_k_max 16
_diffrn_reflns_limit_k_min -16
_diffrn_reflns_limit_l_max 19
_diffrn_reflns_limit_l_min -18
_diffrn_reflns_number 20038
_diffrn_reflns_theta_full 25.01
_diffrn_reflns_theta_max 25.01
_diffrn_reflns_theta_min 1.60
_exptl_absorpt_coefficient_mu 1.200
_exptl_absorpt_correction_T_max 0.7953
_exptl_absorpt_correction_T_min 0.7147
_exptl_absorpt_correction_type multi-scan
_exptl_absorpt_process_details sadabs
_exptl_crystal_density_diffrn 1.715
_exptl_crystal_density_method 'not measured'
_exptl_crystal_F_000 1242
_exptl_crystal_size_max 0.30
_exptl_crystal_size_mid 0.20
_exptl_crystal_size_min 0.20
_refine_diff_density_max 0.834
_refine_diff_density_min -0.676
_refine_diff_density_rms 0.126
_refine_ls_extinction_method none
_refine_ls_goodness_of_fit_ref 1.089
_refine_ls_hydrogen_treatment constr
_refine_ls_matrix_type full
_refine_ls_number_parameters 683
_refine_ls_number_reflns 8277
_refine_ls_number_restraints 2442
_refine_ls_restrained_S_all 0.983
_refine_ls_R_factor_all 0.0934
_refine_ls_R_factor_gt 0.0744
_refine_ls_shift/su_max 0.015
_refine_ls_shift/su_mean 0.002
_refine_ls_structure_factor_coef Fsqd
_refine_ls_weighting_details 'calc w=1/[\s^2^(Fo^2^)+(0.0800P)^2^+0.0000P] where P=(Fo^2^+2Fc^2^)/3'
_refine_ls_weighting_scheme calc
_refine_ls_wR_factor_gt 0.1850
_refine_ls_wR_factor_ref 0.1959
_reflns_number_gt 6023
_reflns_number_total 8277
_reflns_threshold_expression >2sigma(I)
_cod_data_source_file c3nj00742a.txt
_cod_data_source_block shelx
_cod_original_cell_volume 2359.2(8)
_cod_original_sg_symbol_H-M P-1
_cod_database_code 7053838

loop_
_symmetry_equiv_pos_as_xyz
'x, y, z'
'-x, -y, -z'

loop_
_atom_site_label
_atom_site_type_symbol
_atom_site_fract_x
_atom_site_fract_y
_atom_site_fract_z
_atom_site_U_iso_or_equiv
_atom_site_adp_type
_atom_site_occupancy
_atom_site_symmetry_multiplicity
_atom_site_calc_flag
_atom_site_refinement_flags
_atom_site_disorder_assembly
_atom_site_disorder_group
Mn1 Mn -0.06027(8) 0.59527(6) 0.21192(5) 0.0224(2) Uani 1 1 d U . .
Mn2 Mn 0.15125(8) 0.76544(6) 0.17006(5) 0.0222(2) Uani 1 1 d U . .
Mn3 Mn 0.05948(8) 0.86283(6) 0.30631(5) 0.0226(2) Uani 1 1 d U . .
Mn4 Mn -0.15671(8) 0.77197(6) 0.08096(5) 0.0255(2) Uani 1 1 d U . .
Na1 Na 0.2311(2) 0.70766(16) 0.37751(13) 0.0267(5) Uani 1 1 d U . .
Cl1 Cl 0.52050(16) 0.10809(13) 0.12656(11) 0.0416(4) Uani 1 1 d U . .
N1 N -0.1738(4) 0.4464(3) 0.1627(3) 0.0296(11) Uani 1 1 d U . .
N2 N 0.2453(4) 0.7962(3) 0.0861(3) 0.0273(10) Uani 1 1 d U . .
N3 N 0.0559(4) 0.9928(3) 0.3626(3) 0.0285(10) Uani 1 1 d U A .
N4 N 0.0487(4) 0.5891(3) 0.1159(3) 0.0262(10) Uani 1 1 d U . .
N5 N 0.0983(5) 0.5259(4) 0.1260(3) 0.0304(11) Uani 1 1 d U . .
N6 N 0.1426(6) 0.4622(4) 0.1345(4) 0.0524(15) Uani 1 1 d U . .
N7 N 0.2154(4) 0.9355(3) 0.2472(3) 0.0276(10) Uani 1 1 d U . .
N8 N 0.2225(5) 1.0109(4) 0.2133(3) 0.0322(11) Uani 1 1 d U . .
N9 N 0.2332(6) 1.0863(4) 0.1829(4) 0.0588(17) Uani 1 1 d U . .
N10 N -0.0880(5) 0.7797(4) 0.3762(3) 0.0334(11) Uani 1 1 d U . .
N11 N -0.1315(4) 0.6915(4) 0.3421(3) 0.0259(10) Uani 1 1 d U . .
N12 N -0.1715(5) 0.6031(4) 0.3066(3) 0.0295(10) Uani 1 1 d U . .
O1 O 0.1830(4) 0.5630(3) 0.4626(2) 0.0285(9) Uani 1 1 d U . .
O2 O 0.0485(3) 0.5544(3) 0.3004(2) 0.0234(8) Uani 1 1 d U . .
O3 O -0.1800(3) 0.6241(3) 0.1217(2) 0.0240(8) Uani 1 1 d U A .
O4 O -0.3493(4) 0.6570(3) -0.0059(3) 0.0423(11) Uani 1 1 d U A .
H4A H -0.3427 0.6813 -0.0501 0.063 Uiso 1 1 d R . .
O5 O 0.4031(4) 0.6497(3) 0.3634(2) 0.0324(9) Uani 1 1 d U . .
O6 O 0.2845(3) 0.7384(3) 0.2493(2) 0.0237(8) Uani 1 1 d U . .
O7 O 0.0278(4) 0.7936(3) 0.0817(2) 0.0259(8) Uani 1 1 d U A .
O8 O -0.1350(12) 0.8521(13) -0.0345(8) 0.043(3) Uani 0.410(13) 1 d PU A 1
H8A H -0.1709 0.8806 -0.0702 0.064 Uiso 0.410(13) 1 d PR A 1
O9 O 0.3790(4) 0.8374(3) 0.5177(2) 0.0267(8) Uani 1 1 d U . .
O10 O 0.1867(3) 0.8612(3) 0.4070(2) 0.0255(8) Uani 1 1 d U . .
O11 O -0.0704(3) 0.8720(3) 0.2103(2) 0.0245(8) Uani 1 1 d U A .
O12 O -0.2491(5) 0.8855(4) 0.0794(3) 0.0678(15) Uani 1 1 d U A .
H12 H -0.2993 0.8975 0.0389 0.102 Uiso 1 1 d R . .
O13 O 0.0531(3) 0.7370(3) 0.2477(2) 0.0205(8) Uani 1 1 d U . .
O14 O 0.2955(6) 0.3858(5) 0.2553(4) 0.092(2) Uani 1 1 d U . .
H14A H 0.2584 0.4061 0.2132 0.138 Uiso 1 1 calc R . .
O15 O 0.4493(5) 0.3388(4) 0.1750(3) 0.0616(14) Uani 1 1 d U . .
H15D H 0.4479 0.2775 0.1804 0.074 Uiso 1 1 d R . .
H15A H 0.4963 0.3827 0.2224 0.074 Uiso 1 1 d R . .
O16 O 0.5491(5) 0.1767(4) 0.2099(3) 0.0554(13) Uani 1 1 d U B .
O17 O 0.4638(7) 0.0052(4) 0.1327(4) 0.111(2) Uani 1 1 d U B .
O18 O 0.4614(8) 0.1517(6) 0.0563(4) 0.060(3) Uani 0.770(12) 1 d PU B 1
O19 O 0.6361(6) 0.1216(4) 0.1123(4) 0.090(2) Uani 1 1 d U B .
O8' O -0.1519(8) 0.7960(8) -0.0553(5) 0.0304(19) Uani 0.590(13) 1 d PU A 2
H8' H -0.1983 0.8198 -0.0877 0.046 Uiso 0.590(13) 1 d PR A 2
O18' O 0.377(2) 0.075(2) 0.0659(13) 0.058(6) Uani 0.230(12) 1 d PU B 2
C1 C 0.2482(5) 0.5725(4) 0.5544(3) 0.0332(14) Uani 1 1 d U . .
H1B H 0.1900 0.5611 0.5863 0.050 Uiso 1 1 calc R . .
H1C H 0.3121 0.6415 0.5766 0.050 Uiso 1 1 calc R . .
H1A H 0.2862 0.5212 0.5617 0.050 Uiso 1 1 calc R . .
C2 C 0.0824(6) 0.4695(4) 0.4221(3) 0.0283(12) Uani 1 1 d U . .
C3 C 0.0539(6) 0.3825(4) 0.4611(4) 0.0321(13) Uani 1 1 d U . .
H3 H 0.1024 0.3846 0.5183 0.039 Uiso 1 1 calc R . .
C4 C -0.0499(6) 0.2901(4) 0.4131(4) 0.0373(14) Uani 1 1 d U . .
H4 H -0.0697 0.2315 0.4394 0.045 Uiso 1 1 calc R . .
C5 C -0.1212(6) 0.2857(4) 0.3291(4) 0.0348(14) Uani 1 1 d U . .
H5 H -0.1884 0.2241 0.2983 0.042 Uiso 1 1 calc R . .
C6 C -0.0931(6) 0.3758(4) 0.2880(3) 0.0280(12) Uani 1 1 d U . .
C7 C 0.0121(6) 0.4666(4) 0.3350(3) 0.0273(12) Uani 1 1 d U . .
C8 C -0.1758(6) 0.3686(4) 0.2019(4) 0.0309(13) Uani 1 1 d U . .
H8 H -0.2353 0.3028 0.1722 0.037 Uiso 1 1 calc R . .
C9 C -0.2604(6) 0.4357(4) 0.0749(4) 0.0451(16) Uani 1 1 d U A .
H9B H -0.3370 0.3748 0.0631 0.054 Uiso 1 1 calc R . .
H9A H -0.2227 0.4275 0.0304 0.054 Uiso 1 1 calc R . .
C10 C -0.2883(6) 0.5351(4) 0.0738(4) 0.0380(14) Uani 1 1 d U . .
H10 H -0.3483 0.5281 0.1054 0.046 Uiso 1 1 calc R A .
C11 C -0.3474(6) 0.5543(4) -0.0147(4) 0.0367(14) Uani 1 1 d U A .
H11A H -0.3002 0.5476 -0.0531 0.044 Uiso 1 1 calc R . .
H11B H -0.4323 0.5029 -0.0408 0.044 Uiso 1 1 calc R . .
C12 C 0.4624(6) 0.5962(5) 0.4219(4) 0.0448(16) Uani 1 1 d U . .
H12A H 0.4549 0.5318 0.3894 0.067 Uiso 1 1 calc R . .
H12B H 0.4229 0.5809 0.4661 0.067 Uiso 1 1 calc R . .
H12C H 0.5495 0.6395 0.4499 0.067 Uiso 1 1 calc R . .
C13 C 0.4438(6) 0.6704(4) 0.2922(4) 0.0298(12) Uani 1 1 d U . .
C14 C 0.5432(5) 0.6517(4) 0.2800(4) 0.0322(13) Uani 1 1 d U . .
H14 H 0.5866 0.6215 0.3208 0.039 Uiso 1 1 calc R . .
C15 C 0.5805(5) 0.6772(4) 0.2074(4) 0.0365(14) Uani 1 1 d U . .
H15 H 0.6495 0.6655 0.2005 0.044 Uiso 1 1 calc R . .
C16 C 0.5154(5) 0.7194(4) 0.1465(4) 0.0323(13) Uani 1 1 d U . .
H16 H 0.5393 0.7352 0.0974 0.039 Uiso 1 1 calc R . .
C17 C 0.4129(5) 0.7392(4) 0.1571(3) 0.0264(12) Uani 1 1 d U . .
C18 C 0.3763(5) 0.7166(4) 0.2320(3) 0.0256(11) Uani 1 1 d U . .
C19 C 0.3459(5) 0.7820(4) 0.0899(3) 0.0257(12) Uani 1 1 d U . .
H19 H 0.3791 0.8010 0.0453 0.031 Uiso 1 1 calc R . .
C20 C 0.1843(6) 0.8388(5) 0.0139(4) 0.0361(13) Uani 1 1 d U A .
H20B H 0.2000 0.8191 -0.0395 0.043 Uiso 1 1 calc R . .
H20A H 0.2166 0.9148 0.0289 0.043 Uiso 1 1 calc R . .
C21 C 0.0499(6) 0.7955(6) 0.0001(4) 0.0482(16) Uani 1 1 d U . .
H21 H 0.0188 0.7222 -0.0293 0.058 Uiso 1 1 calc R A .
C22 C -0.0283(6) 0.8449(5) -0.0564(4) 0.0405(15) Uani 1 1 d U A .
H22A H 0.0262 0.9154 -0.0562 0.049 Uiso 1 1 calc R C 1
H22B H -0.0595 0.8062 -0.1164 0.049 Uiso 1 1 calc R C 1
C23 C 0.5012(6) 0.8401(5) 0.5665(4) 0.0381(15) Uani 1 1 d U . .
H23B H 0.5030 0.8262 0.6244 0.057 Uiso 1 1 calc R . .
H23C H 0.5631 0.9082 0.5716 0.057 Uiso 1 1 calc R . .
H23A H 0.5192 0.7878 0.5361 0.057 Uiso 1 1 calc R . .
C24 C 0.3448(5) 0.9170(4) 0.5457(3) 0.0261(12) Uani 1 1 d U . .
C25 C 0.4032(6) 0.9810(4) 0.6279(4) 0.0346(14) Uani 1 1 d U . .
H25 H 0.4679 0.9700 0.6692 0.042 Uiso 1 1 calc R . .
C26 C 0.3659(6) 1.0621(5) 0.6495(4) 0.0437(16) Uani 1 1 d U . .
H26 H 0.4057 1.1049 0.7051 0.052 Uiso 1 1 calc R . .
C27 C 0.2726(6) 1.0785(4) 0.5901(4) 0.0354(14) Uani 1 1 d U . .
H27 H 0.2493 1.1334 0.6050 0.042 Uiso 1 1 calc R . .
C28 C 0.2090(5) 1.0140(4) 0.5053(3) 0.0267(12) Uani 1 1 d U . .
C29 C 0.2440(5) 0.9295(4) 0.4832(3) 0.0230(11) Uani 1 1 d U . .
C30 C 0.1167(5) 1.0400(4) 0.4441(3) 0.0283(12) Uani 1 1 d U . .
H30 H 0.0983 1.0957 0.4642 0.034 Uiso 1 1 calc R . .
C31 C -0.0409(6) 1.0260(5) 0.3067(4) 0.0414(15) Uani 1 1 d U . .
H31A H -0.0025 1.0830 0.2796 0.050 Uiso 1 1 calc R A 1
H31B H -0.0825 1.0502 0.3423 0.050 Uiso 1 1 calc R A 1
C32 C -0.1346(15) 0.9327(12) 0.2364(9) 0.022(3) Uani 0.410(13) 1 d PU A 1
H32 H -0.1954 0.8896 0.2615 0.026 Uiso 0.410(13) 1 d PR A 1
C33 C -0.2048(6) 0.9645(4) 0.1544(4) 0.0348(14) Uani 1 1 d U . .
H33A H -0.2750 0.9776 0.1640 0.042 Uiso 0.410(13) 1 calc PR A 1
H33B H -0.1490 1.0289 0.1446 0.042 Uiso 0.410(13) 1 calc PR A 1
H33C H -0.2657 0.9496 0.1851 0.042 Uiso 0.590(13) 1 d PR A 2
H33D H -0.1957 1.0316 0.1364 0.042 Uiso 0.590(13) 1 d PR A 2
C34 C 0.2086(9) 0.3260(8) 0.2940(6) 0.081(3) Uani 1 1 d U . .
H34A H 0.1751 0.3709 0.3195 0.097 Uiso 1 1 calc R . .
H34B H 0.1393 0.2710 0.2489 0.097 Uiso 1 1 calc R . .
C35 C 0.2679(10) 0.2813(8) 0.3599(7) 0.126(4) Uani 1 1 d U . .
H35A H 0.2341 0.2064 0.3417 0.190 Uiso 1 1 calc R . .
H35C H 0.2539 0.2990 0.4138 0.190 Uiso 1 1 calc R . .
H35B H 0.3564 0.3079 0.3694 0.190 Uiso 1 1 calc R . .
C32' C -0.0829(13) 0.9679(10) 0.2187(8) 0.039(2) Uani 0.590(13) 1 d PU A 2
H32' H -0.0210 1.0098 0.1938 0.046 Uiso 0.590(13) 1 d PR A 2

loop_
_atom_site_aniso_label
_atom_site_aniso_U_11
_atom_site_aniso_U_22
_atom_site_aniso_U_33
_atom_site_aniso_U_23
_atom_site_aniso_U_13
_atom_site_aniso_U_12
Mn1 0.0211(5) 0.0228(4) 0.0214(4) 0.0074(3) 0.0047(3) 0.0073(4)
Mn2 0.0209(5) 0.0265(4) 0.0235(4) 0.0094(3) 0.0095(4) 0.0113(4)
Mn3 0.0242(5) 0.0244(4) 0.0212(4) 0.0052(3) 0.0042(3) 0.0141(4)
Mn4 0.0214(5) 0.0324(5) 0.0235(5) 0.0112(3) 0.0055(4) 0.0115(4)
Na1 0.0249(12) 0.0321(11) 0.0248(11) 0.0065(8) 0.0077(9) 0.0132(10)
Cl1 0.0377(10) 0.0472(9) 0.0485(10) 0.0194(7) 0.0184(8) 0.0209(8)
N1 0.026(2) 0.026(2) 0.031(2) 0.0089(18) 0.0073(19) 0.0044(19)
N2 0.028(2) 0.030(2) 0.033(2) 0.0114(18) 0.0167(19) 0.0150(19)
N3 0.028(2) 0.030(2) 0.031(2) 0.0093(18) 0.0074(19) 0.016(2)
N4 0.031(2) 0.026(2) 0.027(2) 0.0083(17) 0.0104(18) 0.015(2)
N5 0.029(3) 0.034(3) 0.027(2) 0.0021(19) 0.0123(19) 0.009(2)
N6 0.069(4) 0.043(3) 0.057(4) 0.008(3) 0.023(3) 0.034(3)
N7 0.023(2) 0.028(2) 0.029(2) 0.0083(18) 0.0053(18) 0.0077(19)
N8 0.024(3) 0.034(3) 0.038(3) 0.009(2) 0.007(2) 0.012(2)
N9 0.051(4) 0.052(4) 0.093(5) 0.051(3) 0.033(4) 0.028(3)
N10 0.034(3) 0.037(2) 0.034(2) 0.0120(19) 0.013(2) 0.016(2)
N11 0.024(2) 0.037(3) 0.024(2) 0.0132(19) 0.0124(19) 0.015(2)
N12 0.032(3) 0.034(2) 0.029(2) 0.0142(19) 0.0150(19) 0.014(2)
O1 0.032(2) 0.0285(19) 0.0259(19) 0.0105(15) 0.0098(16) 0.0117(17)
O2 0.0261(19) 0.0243(17) 0.0229(17) 0.0104(13) 0.0082(14) 0.0120(15)
O3 0.0209(19) 0.0269(18) 0.0216(18) 0.0078(14) 0.0030(15) 0.0085(16)
O4 0.037(3) 0.048(2) 0.040(2) 0.0046(18) -0.0001(19) 0.024(2)
O5 0.030(2) 0.041(2) 0.035(2) 0.0134(16) 0.0124(17) 0.0218(18)
O6 0.0220(19) 0.0298(18) 0.0278(18) 0.0092(14) 0.0111(15) 0.0169(16)
O7 0.028(2) 0.0313(19) 0.0218(18) 0.0114(14) 0.0095(15) 0.0131(16)
O8 0.037(4) 0.061(5) 0.035(4) 0.022(4) 0.009(4) 0.025(4)
O9 0.023(2) 0.0274(19) 0.0269(19) 0.0042(15) -0.0003(16) 0.0140(17)
O10 0.025(2) 0.0268(18) 0.0224(18) 0.0004(14) 0.0023(15) 0.0128(16)
O11 0.025(2) 0.0265(18) 0.0288(19) 0.0089(14) 0.0080(15) 0.0176(16)
O12 0.060(3) 0.070(3) 0.059(3) -0.010(2) -0.022(2) 0.046(3)
O13 0.0153(18) 0.0271(17) 0.0206(17) 0.0059(13) 0.0042(14) 0.0108(15)
O14 0.104(5) 0.107(5) 0.086(5) 0.032(4) 0.030(4) 0.062(4)
O15 0.076(4) 0.062(3) 0.049(3) 0.012(2) 0.009(3) 0.039(3)
O16 0.060(3) 0.081(4) 0.038(3) 0.016(2) 0.020(2) 0.037(3)
O17 0.142(6) 0.048(3) 0.103(5) 0.008(3) 0.050(4) -0.019(4)
O18 0.086(6) 0.064(5) 0.040(4) 0.013(3) 0.007(3) 0.050(4)
O19 0.081(5) 0.083(4) 0.113(5) -0.010(3) 0.071(4) 0.011(3)
O8' 0.033(4) 0.040(4) 0.022(3) 0.013(3) 0.011(3) 0.014(3)
O18' 0.054(11) 0.098(12) 0.038(9) 0.024(9) 0.027(8) 0.037(9)
C1 0.031(3) 0.040(3) 0.027(3) 0.009(2) 0.009(3) 0.012(3)
C2 0.036(3) 0.026(3) 0.030(3) 0.011(2) 0.013(2) 0.018(2)
C3 0.040(3) 0.031(3) 0.031(3) 0.013(2) 0.012(2) 0.019(3)
C4 0.051(4) 0.025(3) 0.039(3) 0.015(2) 0.015(3) 0.016(3)
C5 0.047(3) 0.025(3) 0.032(3) 0.012(2) 0.009(3) 0.014(3)
C6 0.032(3) 0.023(2) 0.033(3) 0.007(2) 0.015(2) 0.011(2)
C7 0.035(3) 0.027(3) 0.028(3) 0.010(2) 0.015(2) 0.016(2)
C8 0.035(3) 0.024(3) 0.032(3) 0.005(2) 0.011(2) 0.008(2)
C9 0.042(3) 0.033(3) 0.039(3) 0.009(2) -0.002(3) 0.000(3)
C10 0.028(3) 0.035(3) 0.036(3) 0.001(2) -0.002(2) 0.007(3)
C11 0.028(3) 0.039(3) 0.032(3) 0.008(2) 0.001(2) 0.006(3)
C12 0.047(4) 0.063(4) 0.046(4) 0.023(3) 0.021(3) 0.040(4)
C13 0.030(3) 0.032(3) 0.031(3) 0.005(2) 0.009(2) 0.018(2)
C14 0.022(3) 0.033(3) 0.041(3) 0.005(2) 0.007(2) 0.014(2)
C15 0.020(3) 0.048(3) 0.042(3) -0.002(3) 0.009(2) 0.018(3)
C16 0.022(3) 0.039(3) 0.032(3) 0.001(2) 0.011(2) 0.007(2)
C17 0.023(3) 0.025(2) 0.031(3) 0.000(2) 0.011(2) 0.007(2)
C18 0.021(3) 0.027(2) 0.033(3) 0.005(2) 0.012(2) 0.011(2)
C19 0.027(3) 0.027(3) 0.027(3) 0.004(2) 0.013(2) 0.010(2)
C20 0.037(3) 0.048(3) 0.035(3) 0.023(2) 0.018(2) 0.023(3)
C21 0.036(3) 0.069(4) 0.036(3) 0.022(3) 0.015(3) 0.011(3)
C22 0.039(3) 0.059(4) 0.031(3) 0.026(3) 0.014(3) 0.022(3)
C23 0.030(4) 0.044(4) 0.041(4) 0.011(3) 0.004(3) 0.019(3)
C24 0.026(3) 0.024(3) 0.026(3) 0.007(2) 0.007(2) 0.007(2)
C25 0.031(3) 0.031(3) 0.031(3) 0.002(2) 0.000(2) 0.007(3)
C26 0.046(4) 0.040(3) 0.032(3) -0.006(2) 0.000(3) 0.013(3)
C27 0.041(3) 0.033(3) 0.030(3) -0.004(2) 0.008(3) 0.017(3)
C28 0.031(3) 0.028(3) 0.021(2) 0.0045(19) 0.009(2) 0.011(2)
C29 0.024(3) 0.024(2) 0.019(2) 0.0054(19) 0.007(2) 0.007(2)
C30 0.031(3) 0.023(2) 0.033(3) 0.005(2) 0.013(2) 0.010(2)
C31 0.042(3) 0.043(3) 0.041(3) 0.005(2) 0.001(3) 0.030(3)
C32 0.024(5) 0.025(5) 0.028(5) 0.019(4) 0.013(4) 0.017(4)
C33 0.031(3) 0.036(3) 0.038(3) 0.009(2) 0.004(2) 0.018(3)
C34 0.073(6) 0.102(6) 0.069(5) 0.015(5) 0.023(5) 0.037(5)
C35 0.098(9) 0.122(9) 0.140(10) 0.044(8) 0.020(8) 0.031(8)
C32' 0.038(4) 0.034(4) 0.043(4) 0.008(4) -0.004(4) 0.028(4)

loop_
_atom_type_symbol
_atom_type_description
_atom_type_scat_dispersion_real
_atom_type_scat_dispersion_imag
_atom_type_scat_source
C C 0.0033 0.0016 'International Tables Vol C Tables 4.2.6.8 and 6.1.1.4'
H H 0.0000 0.0000 'International Tables Vol C Tables 4.2.6.8 and 6.1.1.4'
N N 0.0061 0.0033 'International Tables Vol C Tables 4.2.6.8 and 6.1.1.4'
O O 0.0106 0.0060 'International Tables Vol C Tables 4.2.6.8 and 6.1.1.4'
Mn Mn 0.3368 0.7283 'International Tables Vol C Tables 4.2.6.8 and 6.1.1.4'
Cl Cl 0.1484 0.1585 'International Tables Vol C Tables 4.2.6.8 and 6.1.1.4'
Na Na 0.0362 0.0249 'International Tables Vol C Tables 4.2.6.8 and 6.1.1.4'

loop_
_geom_angle_atom_site_label_1
_geom_angle_atom_site_label_2
_geom_angle_atom_site_label_3
_geom_angle
O13 Mn1 O2 90.92(15)
O13 Mn1 O3 94.08(15)
O2 Mn1 O3 174.91(15)
O13 Mn1 N1 173.78(16)
O2 Mn1 N1 91.07(17)
O3 Mn1 N1 84.04(17)
O13 Mn1 N4 83.35(15)
O2 Mn1 N4 92.16(16)
O3 Mn1 N4 89.32(16)
N1 Mn1 N4 90.68(18)
O13 Mn1 N12 96.40(16)
O2 Mn1 N12 88.87(16)
O3 Mn1 N12 89.67(16)
N1 Mn1 N12 89.54(18)
N4 Mn1 N12 178.94(16)
O13 Mn1 Na1 50.01(11)
O2 Mn1 Na1 40.92(11)
O3 Mn1 Na1 144.10(11)
N1 Mn1 Na1 131.61(14)
N4 Mn1 Na1 86.56(12)
N12 Mn1 Na1 94.06(13)
O6 Mn2 O7 173.63(15)
O6 Mn2 O13 92.47(14)
O7 Mn2 O13 93.85(15)
O6 Mn2 N2 90.42(17)
O7 Mn2 N2 83.27(17)
O13 Mn2 N2 177.12(17)
O6 Mn2 N4 89.51(16)
O7 Mn2 N4 90.43(16)
O13 Mn2 N4 83.21(15)
N2 Mn2 N4 96.87(17)
O6 Mn2 N7 93.43(15)
O7 Mn2 N7 88.41(15)
O13 Mn2 N7 80.62(15)
N2 Mn2 N7 99.17(17)
N4 Mn2 N7 163.67(16)
O6 Mn2 Na1 41.16(11)
O7 Mn2 Na1 145.20(12)
O13 Mn2 Na1 51.45(11)
N2 Mn2 Na1 131.42(14)
N4 Mn2 Na1 88.15(12)
N7 Mn2 Na1 83.57(11)
O13 Mn3 O10 91.01(15)
O13 Mn3 O11 93.12(15)
O10 Mn3 O11 175.70(15)
O13 Mn3 N3 176.50(18)
O10 Mn3 N3 92.27(17)
O11 Mn3 N3 83.57(17)
O13 Mn3 N7 82.33(15)
O10 Mn3 N7 87.09(16)
O11 Mn3 N7 94.63(16)
N3 Mn3 N7 99.03(18)
O13 Mn3 N10 95.16(16)
O10 Mn3 N10 87.60(16)
O11 Mn3 N10 90.85(16)
N3 Mn3 N10 83.78(18)
N7 Mn3 N10 174.08(16)
O13 Mn3 Na1 50.01(11)
O10 Mn3 Na1 41.00(11)
O11 Mn3 Na1 143.11(11)
N3 Mn3 Na1 133.26(14)
N7 Mn3 Na1 82.81(12)
N10 Mn3 Na1 91.46(12)
O7 Mn4 O3 91.16(14)
O7 Mn4 O11 87.34(14)
O3 Mn4 O11 98.49(13)
O7 Mn4 O12 130.36(18)
O3 Mn4 O12 135.92(19)
O11 Mn4 O12 73.29(15)
O7 Mn4 O8' 73.1(2)
O3 Mn4 O8' 122.3(3)
O11 Mn4 O8' 134.2(3)
O12 Mn4 O8' 88.3(3)
O7 Mn4 O8 74.9(3)
O3 Mn4 O8 141.4(4)
O11 Mn4 O8 116.2(4)
O12 Mn4 O8 73.9(4)
O8' Mn4 O8 19.3(3)
O7 Mn4 O4 132.38(15)
O3 Mn4 O4 73.10(14)
O11 Mn4 O4 138.46(15)
O12 Mn4 O4 84.94(17)
O8' Mn4 O4 78.2(3)
O8 Mn4 O4 89.8(4)
O6 Na1 O2 93.19(14)
O6 Na1 O10 99.35(14)
O2 Na1 O10 114.01(15)
O6 Na1 O1 139.10(14)
O2 Na1 O1 64.51(13)
O10 Na1 O1 120.68(14)
O6 Na1 O5 65.13(13)
O2 Na1 O5 101.34(14)
O10 Na1 O5 142.43(16)
O1 Na1 O5 85.20(14)
O6 Na1 O9 115.50(15)
O2 Na1 O9 151.30(14)
O10 Na1 O9 63.99(13)
O1 Na1 O9 91.21(13)
O5 Na1 O9 90.98(14)
O6 Na1 O13 66.08(12)
O2 Na1 O13 63.88(12)
O10 Na1 O13 63.52(12)
O1 Na1 O13 122.77(14)
O5 Na1 O13 127.71(13)
O9 Na1 O13 126.82(13)
O6 Na1 Mn2 32.13(9)
O2 Na1 Mn2 78.87(10)
O10 Na1 Mn2 79.26(10)
O1 Na1 Mn2 142.79(12)
O5 Na1 Mn2 96.20(10)
O9 Na1 Mn2 125.85(11)
O13 Na1 Mn2 34.05(8)
O6 Na1 Mn3 82.19(10)
O2 Na1 Mn3 89.38(10)
O10 Na1 Mn3 31.09(9)
O1 Na1 Mn3 128.12(12)
O5 Na1 Mn3 145.91(11)
O9 Na1 Mn3 94.77(10)
O13 Na1 Mn3 32.43(8)
Mn2 Na1 Mn3 53.90(4)
O6 Na1 Mn1 78.01(11)
O2 Na1 Mn1 31.21(8)
O10 Na1 Mn1 89.55(11)
O1 Na1 Mn1 93.25(11)
O5 Na1 Mn1 117.70(11)
O9 Na1 Mn1 151.24(12)
O13 Na1 Mn1 32.68(8)
Mn2 Na1 Mn1 53.24(4)
Mn3 Na1 Mn1 60.62(5)
O17 Cl1 O19 108.8(4)
O17 Cl1 O18 120.5(5)
O19 Cl1 O18 101.9(4)
O17 Cl1 O16 109.7(3)
O19 Cl1 O16 107.8(3)
O18 Cl1 O16 107.4(3)
O17 Cl1 O18' 75.5(10)
O19 Cl1 O18' 136.3(7)
O18 Cl1 O18' 48.0(8)
O16 Cl1 O18' 111.4(8)
C8 N1 C9 122.8(5)
C8 N1 Mn1 126.1(4)
C9 N1 Mn1 111.1(3)
C19 N2 C20 121.1(5)
C19 N2 Mn2 127.4(4)
C20 N2 Mn2 111.5(4)
C30 N3 C31 120.1(5)
C30 N3 Mn3 126.1(4)
C31 N3 Mn3 113.1(4)
N5 N4 Mn2 124.2(4)
N5 N4 Mn1 113.6(3)
Mn2 N4 Mn1 84.65(15)
N6 N5 N4 177.9(6)
N8 N7 Mn3 122.0(4)
N8 N7 Mn2 124.3(4)
Mn3 N7 Mn2 84.92(15)
N9 N8 N7 177.6(6)
N11 N10 Mn3 104.8(4)
N10 N11 N12 177.4(6)
N11 N12 Mn1 106.4(4)
C2 O1 C1 116.4(4)
C2 O1 Na1 119.6(3)
C1 O1 Na1 123.9(3)
C7 O2 Mn1 124.8(3)
C7 O2 Na1 123.3(3)
Mn1 O2 Na1 107.87(15)
C10 O3 Mn1 114.5(3)
C10 O3 Mn4 119.2(3)
Mn1 O3 Mn4 126.04(18)
C11 O4 Mn4 109.0(3)
C13 O5 C12 116.3(4)
C13 O5 Na1 117.9(3)
C12 O5 Na1 125.8(3)
C18 O6 Mn2 128.2(3)
C18 O6 Na1 123.5(3)
Mn2 O6 Na1 106.71(17)
C21 O7 Mn2 113.0(4)
C21 O7 Mn4 117.7(4)
Mn2 O7 Mn4 126.03(17)
C22 O8 Mn4 110.1(7)
C24 O9 C23 117.1(4)
C24 O9 Na1 117.9(3)
C23 O9 Na1 124.8(3)
C29 O10 Mn3 128.6(3)
C29 O10 Na1 123.5(3)
Mn3 O10 Na1 107.90(16)
C32' O11 C32 32.5(6)
C32' O11 Mn3 113.2(5)
C32 O11 Mn3 113.2(6)
C32' O11 Mn4 117.8(5)
C32 O11 Mn4 118.3(6)
Mn3 O11 Mn4 126.42(17)
C33 O12 Mn4 118.3(4)
Mn3 O13 Mn1 136.9(2)
Mn3 O13 Mn2 110.61(16)
Mn1 O13 Mn2 108.27(16)
Mn3 O13 Na1 97.56(14)
Mn1 O13 Na1 97.31(14)
Mn2 O13 Na1 94.49(14)
C22 O8' Mn4 112.4(5)
C3 C2 O1 123.9(5)
C3 C2 C7 120.9(5)
O1 C2 C7 115.1(4)
C2 C3 C4 119.3(5)
C5 C4 C3 121.0(5)
C4 C5 C6 120.2(5)
C7 C6 C8 123.6(5)
C7 C6 C5 118.6(5)
C8 C6 C5 117.7(5)
O2 C7 C2 117.3(5)
O2 C7 C6 122.9(5)
C2 C7 C6 119.8(5)
N1 C8 C6 124.6(5)
N1 C9 C10 106.7(5)
O3 C10 C11 110.0(5)
O3 C10 C9 111.2(5)
C11 C10 C9 116.0(5)
O4 C11 C10 109.2(5)
C14 C13 O5 124.4(5)
C14 C13 C18 121.0(5)
O5 C13 C18 114.6(5)
C13 C14 C15 121.0(5)
C16 C15 C14 119.7(6)
C15 C16 C17 120.6(5)
C16 C17 C18 120.3(5)
C16 C17 C19 118.4(5)
C18 C17 C19 121.4(5)
O6 C18 C13 118.7(5)
O6 C18 C17 123.9(5)
C13 C18 C17 117.4(5)
N2 C19 C17 125.9(5)
N2 C20 C21 107.3(5)
O7 C21 C20 110.8(5)
O7 C21 C22 109.2(6)
C20 C21 C22 116.9(5)
O8' C22 O8 30.5(5)
O8' C22 C21 107.1(6)
O8 C22 C21 118.4(6)
C25 C24 O9 124.2(5)
C25 C24 C29 120.9(5)
O9 C24 C29 114.9(5)
C24 C25 C26 120.5(6)
C27 C26 C25 120.1(6)
C26 C27 C28 121.4(6)
C30 C28 C27 118.3(5)
C30 C28 C29 122.6(5)
C27 C28 C29 119.1(5)
O10 C29 C24 118.0(5)
O10 C29 C28 124.0(5)
C24 C29 C28 117.9(5)
N3 C30 C28 125.8(5)
C32' C31 N3 107.9(6)
C32' C31 C32 30.9(6)
N3 C31 C32 108.1(6)
O11 C32 C31 109.2(10)
O11 C32 C33 108.4(9)
C31 C32 C33 112.7(10)
O12 C33 C32' 111.5(6)
O12 C33 C32 111.1(7)
C32' C33 C32 30.0(6)
C35 C34 O14 110.1(9)
O11 C32' C31 116.7(8)
O11 C32' C33 111.9(8)
C31 C32' C33 118.3(9)

loop_
_geom_bond_atom_site_label_1
_geom_bond_atom_site_label_2
_geom_bond_distance
Mn1 O13 1.895(3)
Mn1 O2 1.896(3)
Mn1 O3 1.898(3)
Mn1 N1 1.988(4)
Mn1 N4 2.309(5)
Mn1 N12 2.316(5)
Mn1 Na1 3.481(3)
Mn2 O6 1.903(4)
Mn2 O7 1.904(4)
Mn2 O13 1.926(3)
Mn2 N2 1.979(4)
Mn2 N4 2.290(4)
Mn2 N7 2.334(4)
Mn2 Na1 3.428(2)
Mn3 O13 1.882(3)
Mn3 O10 1.889(4)
Mn3 O11 1.900(3)
Mn3 N3 1.970(4)
Mn3 N7 2.303(5)
Mn3 N10 2.382(5)
Mn3 Na1 3.480(2)
Mn4 O7 2.130(4)
Mn4 O3 2.138(3)
Mn4 O11 2.167(4)
Mn4 O12 2.202(5)
Mn4 O8' 2.255(7)
Mn4 O8 2.263(12)
Mn4 O4 2.271(4)
Na1 O6 2.356(4)
Na1 O2 2.396(4)
Na1 O10 2.399(4)
Na1 O1 2.500(4)
Na1 O5 2.515(4)
Na1 O9 2.533(4)
Na1 O13 2.689(4)
Cl1 O17 1.375(5)
Cl1 O19 1.425(6)
Cl1 O18 1.438(6)
Cl1 O16 1.465(4)
Cl1 O18' 1.60(2)
N1 C8 1.278(6)
N1 C9 1.456(7)
N2 C19 1.272(7)
N2 C20 1.460(7)
N3 C30 1.296(6)
N3 C31 1.478(7)
N4 N5 1.207(6)
N5 N6 1.167(6)
N7 N8 1.196(6)
N8 N9 1.165(6)
N10 N11 1.168(6)
N11 N12 1.179(6)
O1 C2 1.386(7)
O1 C1 1.432(6)
O2 C7 1.357(6)
O3 C10 1.414(6)
O4 C11 1.422(7)
O5 C13 1.381(6)
O5 C12 1.415(6)
O6 C18 1.332(6)
O7 C21 1.412(7)
O8 C22 1.456(14)
O9 C24 1.386(6)
O9 C23 1.437(6)
O10 C29 1.332(6)
O11 C32' 1.382(11)
O11 C32 1.429(14)
O12 C33 1.407(7)
O14 C34 1.422(10)
O8' C22 1.414(10)
C2 C3 1.379(7)
C2 C7 1.403(7)
C3 C4 1.416(8)
C4 C5 1.361(7)
C5 C6 1.433(7)
C6 C7 1.408(8)
C6 C8 1.428(7)
C9 C10 1.518(8)
C10 C11 1.482(7)
C13 C14 1.366(8)
C13 C18 1.409(7)
C14 C15 1.395(8)
C15 C16 1.364(7)
C16 C17 1.400(7)
C17 C18 1.418(7)
C17 C19 1.440(7)
C20 C21 1.461(8)
C21 C22 1.484(8)
C24 C25 1.378(7)
C24 C29 1.404(7)
C25 C26 1.394(8)
C26 C27 1.345(8)
C27 C28 1.415(7)
C28 C30 1.420(7)
C28 C29 1.422(7)
C31 C32' 1.434(12)
C31 C32 1.511(16)
C32 C33 1.527(14)
C33 C32' 1.512(11)
C34 C35 1.403(11)
